data_7156932
loop_
_publ_author_name
'Golubev, Artem A.'
'Smetanin, Ilia A.'
'Agafonova, Anastasiya V.'
'Rostovskii, Nikolai V.'
'Khlebnikov, Alexander F.'
'Starova, Galina L.'
'Novikov, Mikhail S.'

_publ_section_title
;
 [2 + 1 + 1] Assembly of spiro \b-lactams by Rh(ii)-catalyzed reaction of
 diazocarbonyl compounds with azirines/isoxazoles.
;
_journal_issue 28
_journal_name_full 'Organic &amp; biomolecular chemistry'
_journal_page_first 6821
_journal_page_last 6830
_journal_paper_doi 10.1039/c9ob01301f
_journal_volume 17
_journal_year 2019
_chemical_formula_moiety 'C22 H20 Br N O10'
_chemical_formula_sum 'C22 H20 Br N O10'
_chemical_formula_weight 538.30
_space_group_crystal_system monoclinic
_space_group_IT_number 14
_space_group_name_Hall '-P 2yn'
_space_group_name_H-M_alt 'P 1 21/n 1'
_symmetry_space_group_name_Hall '-P 2yn'
_symmetry_space_group_name_H-M 'P 1 21/n 1'
_atom_sites_solution_hydrogens geom
_atom_sites_solution_primary direct
_audit_creation_date 2019-01-15
_audit_creation_method
;
Olex2 1.2
(compiled 2018.05.29 svn.r3508 for OlexSys, GUI svn.r5506)
;
_audit_update_record
;
2019-01-15 deposited with the CCDC.    2019-06-21 downloaded from the CCDC.
;
_cell_angle_alpha 90
_cell_angle_beta 100.842(3)
_cell_angle_gamma 90
_cell_formula_units_Z 4
_cell_length_a 9.6963(3)
_cell_length_b 12.8666(3)
_cell_length_c 18.3433(6)
_cell_measurement_reflns_used 7153
_cell_measurement_temperature 100(2)
_cell_measurement_theta_max 28.6160
_cell_measurement_theta_min 3.2130
_cell_volume 2247.63(12)
_computing_cell_refinement
;
CrysAlisPro, Agilent Technologies,
Version 1.171.36.32 (release 02-08-2013 CrysAlis171 .NET)
(compiled Aug  2 2013,16:46:58)
;
_computing_data_collection
;
CrysAlisPro, Agilent Technologies,
Version 1.171.36.32 (release 02-08-2013 CrysAlis171 .NET)
(compiled Aug  2 2013,16:46:58)
;
_computing_data_reduction
;
CrysAlisPro, Agilent Technologies,
Version 1.171.36.32 (release 02-08-2013 CrysAlis171 .NET)
(compiled Aug  2 2013,16:46:58)
;
_computing_molecular_graphics 'Olex2 (Dolomanov et al., 2009)'
_computing_publication_material 'Olex2 (Dolomanov et al., 2009)'
_computing_structure_refinement 'ShelXL (Sheldrick, 2015)'
_computing_structure_solution 'ShelXS (Sheldrick, 2008)'
_diffrn_ambient_temperature 100(2)
_diffrn_detector_area_resol_mean 16.2096
_diffrn_measured_fraction_theta_full 0.999
_diffrn_measured_fraction_theta_max 0.988
_diffrn_measurement_details
;
#__ type_ start__ end____ width___ exp.time_
  1 omega  -15.00   21.00   1.0000   40.0000
omega____ theta____ kappa____ phi______ frames
    -      -17.8777  -99.0000    0.0000 36

#__ type_ start__ end____ width___ exp.time_
  2 omega  -24.00   10.00   1.0000   40.0000
omega____ theta____ kappa____ phi______ frames
    -       18.8152  -57.0000 -150.0000 34

#__ type_ start__ end____ width___ exp.time_
  3 omega   12.00   38.00   1.0000   40.0000
omega____ theta____ kappa____ phi______ frames
    -       18.8152  -57.0000 -150.0000 26

#__ type_ start__ end____ width___ exp.time_
  4 omega   -2.00   79.00   1.0000   40.0000
omega____ theta____ kappa____ phi______ frames
    -       18.8152   57.0000   90.0000 81

#__ type_ start__ end____ width___ exp.time_
  5 omega  -44.00   45.00   1.0000   40.0000
omega____ theta____ kappa____ phi______ frames
    -       18.8152  -19.0000 -120.0000 89

#__ type_ start__ end____ width___ exp.time_
  6 omega  -89.00  -51.00   1.0000   40.0000
omega____ theta____ kappa____ phi______ frames
    -      -17.8777 -178.0000    0.0000 38

#__ type_ start__ end____ width___ exp.time_
  7 omega  -18.00    8.00   1.0000   40.0000
omega____ theta____ kappa____ phi______ frames
    -      -17.8777 -104.0000  -96.0000 26

#__ type_ start__ end____ width___ exp.time_
  8 omega    7.00   77.00   1.0000   40.0000
omega____ theta____ kappa____ phi______ frames
    -       18.8152   57.0000    0.0000 70

#__ type_ start__ end____ width___ exp.time_
  9 omega  -18.00   83.00   1.0000   40.0000
omega____ theta____ kappa____ phi______ frames
    -       18.8152   19.0000  -30.0000 101
;
_diffrn_measurement_device_type 'Xcalibur, Eos'
_diffrn_measurement_method '\w scans'
_diffrn_orient_matrix_UB_11 -0.0500086000
_diffrn_orient_matrix_UB_12 0.0363421000
_diffrn_orient_matrix_UB_13 -0.0180257000
_diffrn_orient_matrix_UB_21 -0.0289841000
_diffrn_orient_matrix_UB_22 -0.0387063000
_diffrn_orient_matrix_UB_23 -0.0259154000
_diffrn_orient_matrix_UB_31 -0.0469474000
_diffrn_orient_matrix_UB_32 -0.0148085000
_diffrn_orient_matrix_UB_33 0.0235342000
_diffrn_radiation_monochromator graphite
_diffrn_radiation_type MoK\a
_diffrn_radiation_wavelength 0.71073
_diffrn_reflns_av_R_equivalents 0.0392
_diffrn_reflns_av_unetI/netI 0.0386
_diffrn_reflns_Laue_measured_fraction_full 0.999
_diffrn_reflns_Laue_measured_fraction_max 0.988
_diffrn_reflns_limit_h_max 12
_diffrn_reflns_limit_h_min -11
_diffrn_reflns_limit_k_max 16
_diffrn_reflns_limit_k_min -16
_diffrn_reflns_limit_l_max 23
_diffrn_reflns_limit_l_min -23
_diffrn_reflns_number 22363
_diffrn_reflns_point_group_measured_fraction_full 0.999
_diffrn_reflns_point_group_measured_fraction_max 0.988
_diffrn_reflns_theta_full 25.242
_diffrn_reflns_theta_max 27.494
_diffrn_reflns_theta_min 2.600
_diffrn_source 'Enhance (Mo) X-ray Source'
_exptl_absorpt_coefficient_mu 1.888
_exptl_absorpt_correction_T_max 1.00000
_exptl_absorpt_correction_T_min 0.98675
_exptl_absorpt_correction_type multi-scan
_exptl_absorpt_process_details
;
CrysAlisPro, Agilent Technologies,
Version 1.171.36.32 (release 02-08-2013 CrysAlis171 .NET)
(compiled Aug  2 2013,16:46:58)
Empirical absorption correction using spherical harmonics,
 implemented in SCALE3 ABSPACK scaling algorithm.
;
_exptl_crystal_colour colorless
_exptl_crystal_density_diffrn 1.591
_exptl_crystal_description prizm
_exptl_crystal_F_000 1096
_exptl_crystal_size_max 0.26
_exptl_crystal_size_mid 0.20
_exptl_crystal_size_min 0.16
_refine_diff_density_max 1.188
_refine_diff_density_min -0.551
_refine_diff_density_rms 0.072
_refine_ls_extinction_method none
_refine_ls_goodness_of_fit_ref 1.047
_refine_ls_hydrogen_treatment constr
_refine_ls_matrix_type full
_refine_ls_number_parameters 312
_refine_ls_number_reflns 5104
_refine_ls_number_restraints 0
_refine_ls_restrained_S_all 1.047
_refine_ls_R_factor_all 0.0509
_refine_ls_R_factor_gt 0.0380
_refine_ls_shift/su_max 0.001
_refine_ls_shift/su_mean 0.000
_refine_ls_structure_factor_coef Fsqd
_refine_ls_weighting_details 'w=1/[\s^2^(Fo^2^)+(0.0241P)^2^+2.5590P] where P=(Fo^2^+2Fc^2^)/3'
_refine_ls_weighting_scheme calc
_refine_ls_wR_factor_gt 0.0743
_refine_ls_wR_factor_ref 0.0790
_reflns_Friedel_coverage 0.000
_reflns_number_gt 4245
_reflns_number_total 5104
_reflns_threshold_expression 'I > 2\s(I)'
_cod_data_source_file c9ob01301f2.cif
_cod_data_source_block smi7
_cod_depositor_comments 'Adding full bibliography for 7156931--7156934.cif.'
_cod_original_cell_volume 2247.61(12)
_cod_database_code 7156932
_shelx_shelxl_version_number 2018/3
_chemical_oxdiff_formula 'br1 c22 o9 n1 h16'
_shelx_space_group_comment
;
The symmetry employed for this shelxl refinement is uniquely defined
by the following loop, which should always be used as a source of
symmetry information in preference to the above space-group names.
They are only intended as comments.
;
_reflns_odcompleteness_completeness 99.88
_reflns_odcompleteness_iscentric 1
_reflns_odcompleteness_theta 26.32
_olex2_refinement_description
;
1. Fixed Uiso
 At 1.2 times of:
  All C(H) groups
 At 1.5 times of:
  All C(H,H,H) groups
2.a Aromatic/amide H refined with riding coordinates:
 C7(H7), C6(H6), C9(H9), C10(H10), C8(H8)
2.b Idealised Me refined as rotating group:
 C21(H21A,H21B,H21C), C16(H16A,H16B,H16C), C17(H17A,H17B,H17C), C20(H20A,H20B,
 H20C), C13(H13A,H13B,H13C)
;
_olex2_submission_special_instructions 'No special instructions were received'

loop_
_space_group_symop_operation_xyz
'x, y, z'
'-x+1/2, y+1/2, -z+1/2'
'-x, -y, -z'
'x-1/2, -y-1/2, z-1/2'

loop_
_atom_site_label
_atom_site_type_symbol
_atom_site_fract_x
_atom_site_fract_y
_atom_site_fract_z
_atom_site_U_iso_or_equiv
_atom_site_adp_type
_atom_site_occupancy
_atom_site_site_symmetry_order
_atom_site_calc_flag
_atom_site_refinement_flags_posn
Br1 Br 0.40428(3) 0.36517(2) 0.02094(2) 0.02507(8) Uani 1 1 d .
O2 O 0.22285(16) 0.18046(13) -0.12641(8) 0.0179(3) Uani 1 1 d .
O9 O 0.24680(16) -0.03597(12) -0.18360(9) 0.0173(3) Uani 1 1 d .
O7 O 0.42249(17) 0.23001(12) -0.23190(9) 0.0186(4) Uani 1 1 d .
O6 O 0.57897(16) -0.09759(12) -0.16435(9) 0.0164(3) Uani 1 1 d .
O3 O 0.20767(17) 0.17561(15) -0.00648(9) 0.0239(4) Uani 1 1 d .
O10 O 0.36579(16) -0.02576(13) -0.06873(9) 0.0183(4) Uani 1 1 d .
O4 O 0.63647(19) 0.09796(14) -0.28527(10) 0.0244(4) Uani 1 1 d .
N1 N 0.54883(19) 0.12940(14) -0.10194(10) 0.0140(4) Uani 1 1 d .
O8 O 0.26591(17) 0.10599(12) -0.26600(9) 0.0185(4) Uani 1 1 d .
O5 O 0.66983(18) -0.07342(13) -0.26935(9) 0.0206(4) Uani 1 1 d .
C11 C 0.4137(2) 0.24371(17) -0.03660(12) 0.0156(5) Uani 1 1 d .
O1 O 0.78612(17) 0.07219(14) -0.07654(10) 0.0241(4) Uani 1 1 d .
C12 C 0.2720(2) 0.19607(17) -0.06180(13) 0.0157(5) Uani 1 1 d .
C21 C 0.0614(3) 0.0022(2) -0.28095(15) 0.0250(6) Uani 1 1 d .
H21A H 0.025708 -0.067155 -0.278979 0.038 Uiso 1 1 calc GR
H21B H 0.034509 0.028949 -0.330439 0.038 Uiso 1 1 calc GR
H21C H 0.023391 0.045743 -0.247094 0.038 Uiso 1 1 calc GR
C18 C 0.3815(2) 0.14435(18) -0.22236(12) 0.0156(5) Uani 1 1 d .
C2 C 0.5861(2) 0.00955(17) -0.17440(12) 0.0144(5) Uani 1 1 d .
C22 C 0.3523(2) 0.00045(17) -0.13195(13) 0.0141(5) Uani 1 1 d .
C14 C 0.6334(2) 0.02119(19) -0.24906(13) 0.0179(5) Uani 1 1 d .
C1 C 0.6674(2) 0.07321(18) -0.10886(13) 0.0166(5) Uani 1 1 d .
C7 C 0.8614(2) 0.31470(19) 0.07109(13) 0.0194(5) Uani 1 1 d .
H7 H 0.904753 0.310754 0.120743 0.023 Uiso 1 1 calc R
C15 C 0.6661(2) -0.14794(18) -0.20968(13) 0.0182(5) Uani 1 1 d .
C5 C 0.6707(2) 0.26947(17) -0.02747(12) 0.0150(5) Uani 1 1 d .
C3 C 0.4531(2) 0.07321(17) -0.16066(12) 0.0127(4) Uani 1 1 d .
C6 C 0.7345(2) 0.26455(18) 0.04687(13) 0.0168(5) Uani 1 1 d .
H6 H 0.692187 0.227679 0.080342 0.020 Uiso 1 1 calc R
C4 C 0.5347(2) 0.21434(17) -0.05471(12) 0.0143(5) Uani 1 1 d .
C19 C 0.2191(2) 0.00063(18) -0.25953(13) 0.0182(5) Uani 1 1 d .
C9 C 0.8591(3) 0.3766(2) -0.05294(14) 0.0264(6) Uani 1 1 d .
H9 H 0.900269 0.414876 -0.086137 0.032 Uiso 1 1 calc R
C16 C 0.5947(3) -0.24573(19) -0.24127(15) 0.0254(6) Uani 1 1 d .
H16A H 0.585844 -0.292452 -0.201611 0.038 Uiso 1 1 calc GR
H16B H 0.649505 -0.278085 -0.273448 0.038 Uiso 1 1 calc GR
H16C H 0.503178 -0.229291 -0.268986 0.038 Uiso 1 1 calc GR
C10 C 0.7331(3) 0.32521(19) -0.07747(13) 0.0206(5) Uani 1 1 d .
H10 H 0.690557 0.328074 -0.127287 0.025 Uiso 1 1 calc R
C17 C 0.8137(3) -0.16278(19) -0.16788(14) 0.0215(5) Uani 1 1 d .
H17A H 0.851600 -0.096952 -0.149307 0.032 Uiso 1 1 calc GR
H17B H 0.870470 -0.191384 -0.200539 0.032 Uiso 1 1 calc GR
H17C H 0.813224 -0.209484 -0.127114 0.032 Uiso 1 1 calc GR
C20 C 0.2867(3) -0.06925(19) -0.30831(14) 0.0234(5) Uani 1 1 d .
H20A H 0.386835 -0.067338 -0.292417 0.035 Uiso 1 1 calc GR
H20B H 0.262656 -0.045918 -0.358819 0.035 Uiso 1 1 calc GR
H20C H 0.253842 -0.139133 -0.304852 0.035 Uiso 1 1 calc GR
C13 C 0.0690(2) 0.1289(2) -0.02898(14) 0.0261(6) Uani 1 1 d .
H13A H 0.011859 0.172915 -0.064768 0.039 Uiso 1 1 calc GR
H13B H 0.025693 0.121192 0.013653 0.039 Uiso 1 1 calc GR
H13C H 0.078303 0.061959 -0.050626 0.039 Uiso 1 1 calc GR
C8 C 0.9238(3) 0.3707(2) 0.02146(14) 0.0234(5) Uani 1 1 d .
H8 H 1.008847 0.404349 0.037840 0.028 Uiso 1 1 calc R

loop_
_atom_site_aniso_label
_atom_site_aniso_U_11
_atom_site_aniso_U_22
_atom_site_aniso_U_33
_atom_site_aniso_U_23
_atom_site_aniso_U_13
_atom_site_aniso_U_12
Br1 0.02353(13) 0.02201(13) 0.02885(14) -0.01298(11) 0.00287(10) -0.00113(11)
O2 0.0169(8) 0.0196(9) 0.0160(8) -0.0010(7) 0.0000(7) -0.0015(7)
O9 0.0166(8) 0.0151(8) 0.0182(8) 0.0016(7) -0.0019(6) -0.0065(7)
O7 0.0252(9) 0.0128(8) 0.0188(8) 0.0017(7) 0.0065(7) -0.0015(7)
O6 0.0186(8) 0.0112(8) 0.0202(8) -0.0002(7) 0.0056(7) 0.0013(6)
O3 0.0143(8) 0.0401(11) 0.0175(8) -0.0057(8) 0.0036(7) -0.0093(8)
O10 0.0195(8) 0.0184(9) 0.0161(8) 0.0043(7) 0.0010(7) -0.0034(7)
O4 0.0297(10) 0.0208(9) 0.0249(9) 0.0060(8) 0.0104(8) -0.0001(8)
N1 0.0106(9) 0.0133(9) 0.0170(9) -0.0038(8) -0.0001(7) -0.0027(8)
O8 0.0234(9) 0.0138(8) 0.0160(8) 0.0008(7) -0.0023(7) -0.0027(7)
O5 0.0280(9) 0.0186(9) 0.0159(8) -0.0009(7) 0.0060(7) 0.0017(7)
C11 0.0186(11) 0.0128(11) 0.0141(11) -0.0039(9) 0.0001(9) -0.0026(9)
O1 0.0129(8) 0.0268(10) 0.0306(10) -0.0081(8) -0.0014(7) 0.0003(7)
C12 0.0148(11) 0.0126(11) 0.0195(12) -0.0012(9) 0.0026(9) 0.0031(9)
C21 0.0220(13) 0.0211(13) 0.0280(14) 0.0007(11) -0.0057(11) -0.0016(10)
C18 0.0192(11) 0.0156(11) 0.0128(10) 0.0000(9) 0.0052(9) 0.0011(10)
C2 0.0139(11) 0.0103(11) 0.0184(11) -0.0006(9) 0.0018(9) -0.0015(9)
C22 0.0130(11) 0.0097(11) 0.0186(11) -0.0006(9) 0.0000(9) 0.0016(8)
C14 0.0162(11) 0.0175(12) 0.0198(12) -0.0012(10) 0.0028(9) -0.0025(9)
C1 0.0164(12) 0.0146(11) 0.0194(12) -0.0012(9) 0.0050(9) -0.0027(9)
C7 0.0205(12) 0.0193(12) 0.0165(11) -0.0042(10) -0.0017(9) -0.0017(10)
C15 0.0220(12) 0.0153(12) 0.0180(11) -0.0013(10) 0.0057(9) 0.0028(10)
C5 0.0138(11) 0.0123(11) 0.0177(11) -0.0031(9) 0.0000(9) -0.0028(9)
C3 0.0121(10) 0.0111(10) 0.0143(11) -0.0012(9) 0.0008(8) -0.0018(9)
C6 0.0191(11) 0.0138(11) 0.0176(11) -0.0009(9) 0.0039(9) -0.0019(9)
C4 0.0168(11) 0.0115(11) 0.0136(11) 0.0013(9) 0.0001(9) -0.0020(9)
C19 0.0231(12) 0.0134(11) 0.0157(11) 0.0007(9) -0.0029(9) -0.0032(9)
C9 0.0280(14) 0.0288(15) 0.0229(13) 0.0002(11) 0.0062(11) -0.0153(11)
C16 0.0292(14) 0.0183(13) 0.0270(14) -0.0043(11) 0.0010(11) 0.0002(11)
C10 0.0239(13) 0.0218(12) 0.0150(11) -0.0002(10) 0.0004(10) -0.0084(10)
C17 0.0225(13) 0.0211(13) 0.0213(12) -0.0034(10) 0.0051(10) 0.0029(10)
C20 0.0289(14) 0.0188(13) 0.0213(12) -0.0039(10) 0.0018(10) -0.0025(11)
C13 0.0132(12) 0.0423(16) 0.0229(13) -0.0047(12) 0.0038(10) -0.0099(11)
C8 0.0192(12) 0.0250(13) 0.0247(12) -0.0035(11) 0.0011(10) -0.0121(11)

loop_
_atom_type_symbol
_atom_type_description
_atom_type_scat_dispersion_real
_atom_type_scat_dispersion_imag
_atom_type_scat_source
C C 0.0033 0.0016 'International Tables Vol C Tables 4.2.6.8 and 6.1.1.4'
H H 0.0000 0.0000 'International Tables Vol C Tables 4.2.6.8 and 6.1.1.4'
N N 0.0061 0.0033 'International Tables Vol C Tables 4.2.6.8 and 6.1.1.4'
O O 0.0106 0.0060 'International Tables Vol C Tables 4.2.6.8 and 6.1.1.4'
Br Br -0.2901 2.4595 'International Tables Vol C Tables 4.2.6.8 and 6.1.1.4'

loop_
_geom_angle_atom_site_label_1
_geom_angle_atom_site_label_2
_geom_angle_atom_site_label_3
_geom_angle
C22 O9 C19 123.05(17)
C2 O6 C15 108.55(17)
C12 O3 C13 114.20(18)
C1 N1 C3 95.55(17)
C1 N1 C4 129.50(19)
C4 N1 C3 134.90(18)
C18 O8 C19 122.49(18)
C14 O5 C15 110.07(17)
C12 C11 Br1 111.84(15)
C4 C11 Br1 120.57(17)
C4 C11 C12 127.4(2)
O2 C12 O3 124.6(2)
O2 C12 C11 122.8(2)
O3 C12 C11 112.66(19)
H21A C21 H21B 109.5
H21A C21 H21C 109.5
H21B C21 H21C 109.5
C19 C21 H21A 109.5
C19 C21 H21B 109.5
C19 C21 H21C 109.5
O7 C18 O8 121.0(2)
O7 C18 C3 123.1(2)
O8 C18 C3 115.87(19)
O6 C2 C14 104.23(18)
O6 C2 C1 116.91(19)
O6 C2 C3 115.27(18)
C14 C2 C1 116.76(18)
C14 C2 C3 118.70(18)
C1 C2 C3 85.05(16)
O9 C22 C3 115.21(19)
O10 C22 O9 121.2(2)
O10 C22 C3 123.5(2)
O4 C14 O5 124.2(2)
O4 C14 C2 128.4(2)
O5 C14 C2 107.38(19)
N1 C1 C2 92.13(17)
O1 C1 N1 134.6(2)
O1 C1 C2 133.3(2)
C6 C7 H7 119.9
C8 C7 H7 119.9
C8 C7 C6 120.1(2)
O6 C15 O5 103.68(17)
O6 C15 C16 108.76(19)
O6 C15 C17 111.53(19)
O5 C15 C16 109.63(19)
O5 C15 C17 108.06(19)
C16 C15 C17 114.6(2)
C6 C5 C4 120.5(2)
C6 C5 C10 120.2(2)
C10 C5 C4 119.3(2)
N1 C3 C18 112.72(18)
N1 C3 C2 87.15(15)
N1 C3 C22 114.06(18)
C18 C3 C2 117.65(18)
C22 C3 C18 113.34(18)
C22 C3 C2 109.42(17)
C7 C6 C5 119.9(2)
C7 C6 H6 120.1
C5 C6 H6 120.1
N1 C4 C5 112.91(18)
C11 C4 N1 124.2(2)
C11 C4 C5 122.9(2)
O9 C19 C21 104.56(19)
O9 C19 C20 110.82(19)
O8 C19 O9 112.40(18)
O8 C19 C21 106.64(19)
O8 C19 C20 109.50(19)
C20 C19 C21 112.8(2)
C10 C9 H9 120.0
C10 C9 C8 119.9(2)
C8 C9 H9 120.0
C15 C16 H16A 109.5
C15 C16 H16B 109.5
C15 C16 H16C 109.5
H16A C16 H16B 109.5
H16A C16 H16C 109.5
H16B C16 H16C 109.5
C5 C10 H10 120.1
C9 C10 C5 119.9(2)
C9 C10 H10 120.1
C15 C17 H17A 109.5
C15 C17 H17B 109.5
C15 C17 H17C 109.5
H17A C17 H17B 109.5
H17A C17 H17C 109.5
H17B C17 H17C 109.5
C19 C20 H20A 109.5
C19 C20 H20B 109.5
C19 C20 H20C 109.5
H20A C20 H20B 109.5
H20A C20 H20C 109.5
H20B C20 H20C 109.5
O3 C13 H13A 109.5
O3 C13 H13B 109.5
O3 C13 H13C 109.5
H13A C13 H13B 109.5
H13A C13 H13C 109.5
H13B C13 H13C 109.5
C7 C8 C9 120.0(2)
C7 C8 H8 120.0
C9 C8 H8 120.0

loop_
_geom_bond_atom_site_label_1
_geom_bond_atom_site_label_2
_geom_bond_distance
Br1 C11 1.898(2)
O2 C12 1.208(3)
O9 C22 1.341(3)
O9 C19 1.447(3)
O7 C18 1.196(3)
O6 C2 1.394(3)
O6 C15 1.445(3)
O3 C12 1.314(3)
O3 C13 1.459(3)
O10 C22 1.191(3)
O4 C14 1.194(3)
N1 C1 1.384(3)
N1 C3 1.472(3)
N1 C4 1.417(3)
O8 C18 1.343(3)
O8 C19 1.442(3)
O5 C14 1.340(3)
O5 C15 1.461(3)
C11 C12 1.496(3)
C11 C4 1.333(3)
O1 C1 1.191(3)
C21 H21A 0.9600
C21 H21B 0.9600
C21 H21C 0.9600
C21 C19 1.505(3)
C18 C3 1.518(3)
C2 C14 1.531(3)
C2 C1 1.543(3)
C2 C3 1.588(3)
C22 C3 1.518(3)
C7 H7 0.9300
C7 C6 1.386(3)
C7 C8 1.386(3)
C15 C16 1.499(3)
C15 C17 1.503(3)
C5 C6 1.389(3)
C5 C4 1.498(3)
C5 C10 1.390(3)
C6 H6 0.9300
C19 C20 1.504(3)
C9 H9 0.9300
C9 C10 1.387(3)
C9 C8 1.393(3)
C16 H16A 0.9600
C16 H16B 0.9600
C16 H16C 0.9600
C10 H10 0.9300
C17 H17A 0.9600
C17 H17B 0.9600
C17 H17C 0.9600
C20 H20A 0.9600
C20 H20B 0.9600
C20 H20C 0.9600
C13 H13A 0.9600
C13 H13B 0.9600
C13 H13C 0.9600
C8 H8 0.9300

loop_
_geom_torsion_atom_site_label_1
_geom_torsion_atom_site_label_2
_geom_torsion_atom_site_label_3
_geom_torsion_atom_site_label_4
_geom_torsion
Br1 C11 C12 O2 123.4(2)
Br1 C11 C12 O3 -55.3(2)
Br1 C11 C4 N1 -175.10(16)
Br1 C11 C4 C5 4.1(3)
O9 C22 C3 N1 167.52(18)
O9 C22 C3 C18 36.7(3)
O9 C22 C3 C2 -96.8(2)
O7 C18 C3 N1 17.2(3)
O7 C18 C3 C2 -81.9(3)
O7 C18 C3 C22 148.6(2)
O6 C2 C14 O4 169.3(2)
O6 C2 C14 O5 -9.4(2)
O6 C2 C1 N1 -118.4(2)
O6 C2 C1 O1 60.5(4)
O6 C2 C3 N1 119.89(19)
O6 C2 C3 C18 -125.9(2)
O6 C2 C3 C22 5.4(3)
O10 C22 C3 N1 -14.4(3)
O10 C22 C3 C18 -145.2(2)
O10 C22 C3 C2 81.3(3)
O8 C18 C3 N1 -161.85(18)
O8 C18 C3 C2 99.0(2)
O8 C18 C3 C22 -30.4(3)
C12 C11 C4 N1 -0.7(4)
C12 C11 C4 C5 178.5(2)
C18 O8 C19 O9 34.6(3)
C18 O8 C19 C21 148.6(2)
C18 O8 C19 C20 -89.1(2)
C2 O6 C15 O5 -25.4(2)
C2 O6 C15 C16 -142.0(2)
C2 O6 C15 C17 90.6(2)
C22 O9 C19 O8 -27.4(3)
C22 O9 C19 C21 -142.6(2)
C22 O9 C19 C20 95.5(2)
C14 O5 C15 O6 19.2(2)
C14 O5 C15 C16 135.2(2)
C14 O5 C15 C17 -99.2(2)
C14 C2 C1 N1 117.2(2)
C14 C2 C1 O1 -63.9(4)
C14 C2 C3 N1 -115.5(2)
C14 C2 C3 C18 -1.2(3)
C14 C2 C3 C22 130.0(2)
C1 N1 C3 C18 -121.57(19)
C1 N1 C3 C2 -2.69(17)
C1 N1 C3 C22 107.3(2)
C1 N1 C4 C11 -159.8(2)
C1 N1 C4 C5 20.9(3)
C1 C2 C14 O4 -60.1(3)
C1 C2 C14 O5 121.2(2)
C1 C2 C3 N1 2.41(15)
C1 C2 C3 C18 116.7(2)
C1 C2 C3 C22 -112.12(18)
C15 O6 C2 C14 21.6(2)
C15 O6 C2 C1 -108.9(2)
C15 O6 C2 C3 153.47(18)
C15 O5 C14 O4 174.9(2)
C15 O5 C14 C2 -6.4(2)
C3 N1 C1 O1 -176.2(3)
C3 N1 C1 C2 2.77(17)
C3 N1 C4 C11 23.3(4)
C3 N1 C4 C5 -156.0(2)
C3 C2 C14 O4 39.4(3)
C3 C2 C14 O5 -139.26(19)
C3 C2 C1 N1 -2.56(16)
C3 C2 C1 O1 176.4(3)
C6 C7 C8 C9 -0.1(4)
C6 C5 C4 N1 -111.5(2)
C6 C5 C4 C11 69.2(3)
C6 C5 C10 C9 -0.4(4)
C4 N1 C1 O1 6.1(4)
C4 N1 C1 C2 -175.0(2)
C4 N1 C3 C18 56.0(3)
C4 N1 C3 C2 174.9(2)
C4 N1 C3 C22 -75.1(3)
C4 C11 C12 O2 -51.4(4)
C4 C11 C12 O3 129.9(3)
C4 C5 C6 C7 179.0(2)
C4 C5 C10 C9 -180.0(2)
C19 O9 C22 O10 174.3(2)
C19 O9 C22 C3 -7.6(3)
C19 O8 C18 O7 175.5(2)
C19 O8 C18 C3 -5.5(3)
C10 C5 C6 C7 -0.5(3)
C10 C5 C4 N1 68.0(3)
C10 C5 C4 C11 -111.3(3)
C10 C9 C8 C7 -0.8(4)
C13 O3 C12 O2 1.3(3)
C13 O3 C12 C11 -179.9(2)
C8 C7 C6 C5 0.8(4)
C8 C9 C10 C5 1.1(4)
